data_1504031
loop_
_publ_author_name
'Zhang, Yun'
'Panek, James S.'

_publ_section_title
;
 Stereocontrolled synthesis of spirooxindoles through Lewis acid-promoted
 [5 + 2]-annulation of chiral silyl alcohols.
;
_journal_issue 15
_journal_name_full 'Organic letters'
_journal_page_first 3366
_journal_page_last 3369
_journal_paper_doi 10.1021/ol901202t
_journal_volume 11
_journal_year 2009
_chemical_formula_moiety 'C15 H17 N O2'
_chemical_formula_sum 'C15 H17 N O2'
_chemical_formula_weight 243.30
_chemical_name_systematic
; 
 ? 
;
_space_group_IT_number 4
_symmetry_cell_setting monoclinic
_symmetry_space_group_name_Hall 'P 2yb'
_symmetry_space_group_name_H-M 'P 1 21 1'
_atom_sites_solution_hydrogens mixed
_atom_sites_solution_primary direct
_atom_sites_solution_secondary difmap
_audit_creation_method SHELXL-97
_cell_angle_alpha 90.00
_cell_angle_beta 100.670(5)
_cell_angle_gamma 90.00
_cell_formula_units_Z 2
_cell_length_a 8.5555(6)
_cell_length_b 7.8352(8)
_cell_length_c 9.5660(8)
_cell_measurement_reflns_used 2934
_cell_measurement_temperature 203(2)
_cell_measurement_theta_max 31.44
_cell_measurement_theta_min 2.17
_cell_volume 630.16(9)
_computing_cell_refinement 'Bruker SAINT+'
_computing_data_collection 'Bruker APEX2'
_computing_data_reduction 'Bruker SAINT+'
_computing_molecular_graphics 'Bruker SHELXTL'
_computing_publication_material 'Bruker SHELXTL'
_computing_structure_refinement 'SHELXL-97 (Sheldrick, 1997)'
_computing_structure_solution 'SHELXS-97 (Sheldrick, 1990)'
_diffrn_ambient_temperature 203(2)
_diffrn_measured_fraction_theta_full 0.996
_diffrn_measured_fraction_theta_max 0.996
_diffrn_measurement_device_type 'Bruker X8 APEX II diffractometer'
_diffrn_measurement_method 'phi and omega scans'
_diffrn_radiation_monochromator graphite
_diffrn_radiation_source 'fine-focus sealed tube'
_diffrn_radiation_type MoK\a
_diffrn_radiation_wavelength 0.71073
_diffrn_reflns_av_R_equivalents 0.0351
_diffrn_reflns_av_sigmaI/netI 0.0351
_diffrn_reflns_limit_h_max 11
_diffrn_reflns_limit_h_min -12
_diffrn_reflns_limit_k_max 11
_diffrn_reflns_limit_k_min -8
_diffrn_reflns_limit_l_max 12
_diffrn_reflns_limit_l_min -13
_diffrn_reflns_number 8020
_diffrn_reflns_theta_full 30.50
_diffrn_reflns_theta_max 30.50
_diffrn_reflns_theta_min 2.17
_exptl_absorpt_coefficient_mu 0.085
_exptl_absorpt_correction_T_max 0.9832
_exptl_absorpt_correction_T_min 0.9508
_exptl_absorpt_correction_type multi-scan
_exptl_absorpt_process_details SADABS
_exptl_crystal_colour colourless
_exptl_crystal_density_diffrn 1.282
_exptl_crystal_density_method 'not measured'
_exptl_crystal_description block
_exptl_crystal_F_000 260
_exptl_crystal_size_max 0.60
_exptl_crystal_size_mid 0.25
_exptl_crystal_size_min 0.20
_refine_diff_density_max 0.313
_refine_diff_density_min -0.208
_refine_diff_density_rms 0.042
_refine_ls_abs_structure_details 'Flack H D (1983), Acta Cryst. A39, 876-881'
_refine_ls_extinction_method none
_refine_ls_goodness_of_fit_ref 1.054
_refine_ls_hydrogen_treatment mixed
_refine_ls_matrix_type full
_refine_ls_number_parameters 220
_refine_ls_number_reflns 2038
_refine_ls_number_restraints 1
_refine_ls_restrained_S_all 1.054
_refine_ls_R_factor_all 0.0492
_refine_ls_R_factor_gt 0.0423
_refine_ls_shift/su_max 0.012
_refine_ls_shift/su_mean 0.000
_refine_ls_structure_factor_coef Fsqd
_refine_ls_weighting_details 'calc w=1/[\s^2^(Fo^2^)+(0.0631P)^2^+0.0574P] where P=(Fo^2^+2Fc^2^)/3'
_refine_ls_weighting_scheme calc
_refine_ls_wR_factor_gt 0.1031
_refine_ls_wR_factor_ref 0.1073
_reflns_number_gt 1834
_reflns_number_total 2038
_reflns_threshold_expression >2sigma(I)
_cod_data_source_file ol901202t_si_002.cif
_cod_data_source_block porco101
_cod_depositor_comments
;
The following automatic conversions were performed:

'_symmetry_cell_setting' value 'Monoclinic' changed to 'monoclinic'
according to /home/saulius/struct/CIF-dictionaries/cif_core.dic
dictionary named 'cif_core.dic' version 2.4.2 from 2011-04-26.

Automatic conversion script
Id: cif_fix_values 1715 2011-07-08 13:25:40Z adriana 
;
_cod_original_sg_symbol_H-M P2(1)
_cod_database_code 1504031

loop_
_symmetry_equiv_pos_as_xyz
'x, y, z'
'-x, y+1/2, -z'

loop_
_atom_site_label
_atom_site_type_symbol
_atom_site_fract_x
_atom_site_fract_y
_atom_site_fract_z
_atom_site_U_iso_or_equiv
_atom_site_adp_type
_atom_site_occupancy
_atom_site_symmetry_multiplicity
_atom_site_calc_flag
_atom_site_refinement_flags
O1 O 0.18988(13) 0.38715(13) 0.73642(11) 0.0223(2) Uani 1 1 d .
O2 O -0.12972(12) 0.21922(16) 0.65365(12) 0.0295(3) Uani 1 1 d .
N1 N -0.05396(14) 0.15086(18) 0.88945(14) 0.0247(3) Uani 1 1 d .
C1 C 0.17259(18) 0.4285(2) 0.58851(16) 0.0245(3) Uani 1 1 d .
H1B H 0.091(2) 0.357(3) 0.532(2) 0.024(5) Uiso 1 1 d .
H1A H 0.130(2) 0.540(3) 0.5784(18) 0.021(5) Uiso 1 1 d .
C2 C 0.3319(2) 0.4141(2) 0.54012(17) 0.0296(4) Uani 1 1 d .
H2B H 0.313(2) 0.416(3) 0.439(2) 0.034(5) Uiso 1 1 d .
H2A H 0.396(2) 0.503(3) 0.573(2) 0.035(6) Uiso 1 1 d .
C3 C 0.42755(18) 0.2593(2) 0.58985(18) 0.0295(4) Uani 1 1 d .
H3 H 0.537(2) 0.262(3) 0.582(2) 0.035(5) Uiso 1 1 d .
C4 C 0.37781(18) 0.1193(2) 0.64544(17) 0.0276(3) Uani 1 1 d .
H4 H 0.451(2) 0.029(3) 0.679(2) 0.037(6) Uiso 1 1 d .
C5 C 0.20941(18) 0.0836(2) 0.66531(16) 0.0223(3) Uani 1 1 d .
H5 H 0.136(2) 0.091(3) 0.575(2) 0.028(5) Uiso 1 1 d .
C6 C 0.15430(16) 0.21425(19) 0.76682(15) 0.0197(3) Uani 1 1 d .
C7 C 0.21630(17) 0.18071(19) 0.92131(16) 0.0228(3) Uani 1 1 d .
C8 C 0.36976(19) 0.1818(2) 0.99815(18) 0.0312(4) Uani 1 1 d .
H8 H 0.452(2) 0.210(3) 0.9537(19) 0.030(5) Uiso 1 1 d .
C9 C 0.3943(2) 0.1393(3) 1.1416(2) 0.0409(5) Uani 1 1 d .
H9 H 0.503(3) 0.138(4) 1.196(2) 0.053(7) Uiso 1 1 d .
C10 C 0.2670(2) 0.0987(3) 1.20622(18) 0.0374(4) Uani 1 1 d .
H10 H 0.289(3) 0.056(5) 1.308(3) 0.071(9) Uiso 1 1 d .
C11 C 0.1113(2) 0.0995(2) 1.13078(18) 0.0300(4) Uani 1 1 d .
H11 H 0.021(2) 0.073(3) 1.1708(17) 0.016(4) Uiso 1 1 d .
C12 C 0.09014(17) 0.1416(2) 0.98829(16) 0.0231(3) Uani 1 1 d .
C13 C -0.02705(17) 0.1959(2) 0.75893(16) 0.0224(3) Uani 1 1 d .
C14 C 0.1910(2) -0.1002(2) 0.7129(2) 0.0341(4) Uani 1 1 d .
H14C H 0.218(3) -0.179(4) 0.644(3) 0.054(7) Uiso 1 1 d .
H14B H 0.076(3) -0.109(4) 0.734(2) 0.047(6) Uiso 1 1 d .
H14A H 0.265(3) -0.115(4) 0.801(2) 0.044(6) Uiso 1 1 d .
C15 C -0.21071(19) 0.1284(3) 0.9227(2) 0.0362(4) Uani 1 1 d .
H15A H -0.2177 0.1902 1.0092 0.047 Uiso 1 1 calc R
H15B H -0.2298 0.0080 0.9362 0.047 Uiso 1 1 calc R
H15C H -0.2899 0.1719 0.8450 0.047 Uiso 1 1 calc R

loop_
_atom_site_aniso_label
_atom_site_aniso_U_11
_atom_site_aniso_U_22
_atom_site_aniso_U_33
_atom_site_aniso_U_23
_atom_site_aniso_U_13
_atom_site_aniso_U_12
O1 0.0275(5) 0.0180(4) 0.0224(5) -0.0015(4) 0.0076(4) -0.0011(4)
O2 0.0218(5) 0.0363(6) 0.0291(6) -0.0039(5) 0.0012(4) 0.0000(5)
N1 0.0177(5) 0.0303(6) 0.0271(6) 0.0002(5) 0.0068(4) -0.0026(5)
C1 0.0257(7) 0.0229(6) 0.0245(7) 0.0043(6) 0.0038(6) 0.0012(6)
C2 0.0324(7) 0.0318(8) 0.0263(7) 0.0031(6) 0.0102(6) -0.0056(7)
C3 0.0222(7) 0.0386(9) 0.0304(8) -0.0063(7) 0.0117(6) -0.0012(6)
C4 0.0223(6) 0.0335(8) 0.0284(7) -0.0037(6) 0.0080(6) 0.0054(6)
C5 0.0238(6) 0.0205(6) 0.0231(7) -0.0013(5) 0.0053(5) 0.0008(5)
C6 0.0181(5) 0.0214(6) 0.0203(6) -0.0006(5) 0.0051(5) -0.0018(5)
C7 0.0217(6) 0.0242(7) 0.0226(6) -0.0003(5) 0.0042(5) -0.0010(5)
C8 0.0225(7) 0.0428(9) 0.0279(7) 0.0026(7) 0.0034(6) -0.0048(7)
C9 0.0322(8) 0.0553(11) 0.0313(9) 0.0054(9) -0.0047(7) -0.0051(9)
C10 0.0440(10) 0.0435(10) 0.0234(8) 0.0054(7) 0.0024(7) -0.0015(8)
C11 0.0344(8) 0.0320(8) 0.0254(7) 0.0034(6) 0.0105(6) -0.0028(7)
C12 0.0223(6) 0.0224(6) 0.0250(7) -0.0004(6) 0.0057(5) -0.0013(6)
C13 0.0195(6) 0.0225(6) 0.0254(7) -0.0038(6) 0.0049(5) -0.0001(5)
C14 0.0403(9) 0.0215(7) 0.0418(9) 0.0008(7) 0.0107(8) -0.0002(7)
C15 0.0224(7) 0.0464(10) 0.0417(9) 0.0027(8) 0.0108(7) -0.0051(7)

loop_
_atom_type_symbol
_atom_type_description
_atom_type_scat_dispersion_real
_atom_type_scat_dispersion_imag
_atom_type_scat_source
C C 0.0033 0.0000 'International Tables Vol C Tables 4.2.6.8 and 6.1.1.4'
H H 0.0000 0.0000 'International Tables Vol C Tables 4.2.6.8 and 6.1.1.4'
N N 0.0061 0.0000 'International Tables Vol C Tables 4.2.6.8 and 6.1.1.4'
O O 0.0106 0.0000 'International Tables Vol C Tables 4.2.6.8 and 6.1.1.4'

loop_
_geom_angle_atom_site_label_1
_geom_angle_atom_site_label_2
_geom_angle_atom_site_label_3
_geom_angle
C6 O1 C1 115.36(11)
C13 N1 C12 110.73(12)
C13 N1 C15 123.80(13)
C12 N1 C15 125.32(13)
O1 C1 C2 110.42(12)
C3 C2 C1 115.63(14)
C4 C3 C2 127.18(15)
C3 C4 C5 126.01(15)
C4 C5 C14 111.39(14)
C4 C5 C6 111.43(12)
C14 C5 C6 112.15(13)
O1 C6 C7 108.48(11)
O1 C6 C5 113.51(12)
C7 C6 C5 114.26(12)
O1 C6 C13 109.11(11)
C7 C6 C13 101.58(12)
C5 C6 C13 109.18(12)
C8 C7 C12 119.99(14)
C8 C7 C6 130.71(14)
C12 C7 C6 109.30(12)
C7 C8 C9 118.64(16)
C10 C9 C8 120.52(16)
C9 C10 C11 121.58(16)
C12 C11 C10 116.76(16)
C11 C12 C7 122.50(14)
C11 C12 N1 127.77(14)
C7 C12 N1 109.72(13)
O2 C13 N1 125.36(14)
O2 C13 C6 126.05(14)
N1 C13 C6 108.59(12)

loop_
_geom_bond_atom_site_label_1
_geom_bond_atom_site_label_2
_geom_bond_distance
O1 C6 1.4301(18)
O1 C1 1.4323(18)
O2 C13 1.2213(18)
N1 C13 1.358(2)
N1 C12 1.4098(18)
N1 C15 1.445(2)
C1 C2 1.523(2)
C2 C3 1.491(3)
C3 C4 1.323(3)
C4 C5 1.514(2)
C5 C14 1.527(2)
C5 C6 1.543(2)
C6 C7 1.498(2)
C6 C13 1.546(2)
C7 C8 1.381(2)
C7 C12 1.388(2)
C8 C9 1.390(3)
C9 C10 1.385(3)
C10 C11 1.393(3)
C11 C12 1.381(2)
